data_7123759
loop_
_publ_author_name
'Yuan, Wei'
'Zeng, Ying'
'Tan, Ya-Yin'
'Zhou, Jianhua'
'Xu, Wei-Jian'
'Zhang, Wei-Xiong'
'Chen, Xiao-Ming'

_publ_section_title
;
 A New Ferroelastic Hybrid Material with a Large Spontaneous Strain:
 (Me3NOH)2[ZnCl4]
;
_journal_name_full 'Chemical Communications'
_journal_paper_doi 10.1039/C9CC03862K
_journal_year 2019
_chemical_formula_moiety 'Cl4 Zn, 2(C3 H10 N O)'
_chemical_formula_sum 'C6 H20 Cl4 N2 O2 Zn'
_chemical_formula_weight 359.41
_space_group_crystal_system orthorhombic
_space_group_IT_number 62
_space_group_name_Hall '-P 2ac 2n'
_space_group_name_H-M_alt 'P n m a'
_symmetry_space_group_name_Hall '-P 2ac 2n'
_symmetry_space_group_name_H-M 'P n m a'
_atom_sites_solution_hydrogens difmap
_audit_creation_date 2019-03-18
_audit_creation_method
;
Olex2 1.2
(compiled 2018.05.29 svn.r3508 for OlexSys, GUI svn.r5506)
;
_audit_update_record
;
2019-05-10 deposited with the CCDC.    2019-07-02 downloaded from the CCDC.
;
_cell_angle_alpha 90
_cell_angle_beta 90
_cell_angle_gamma 90
_cell_formula_units_Z 4
_cell_length_a 12.2052(6)
_cell_length_b 8.7156(4)
_cell_length_c 15.4497(7)
_cell_measurement_reflns_used 2745
_cell_measurement_temperature 373(2)
_cell_measurement_theta_max 67.2540
_cell_measurement_theta_min 2.8100
_cell_volume 1643.47(13)
_computing_molecular_graphics 'Olex2 (Dolomanov et al., 2009)'
_computing_publication_material 'Olex2 (Dolomanov et al., 2009)'
_computing_structure_refinement 'ShelXL (Sheldrick, 2015)'
_diffrn_ambient_temperature 373(2)
_diffrn_measured_fraction_theta_full 0.971
_diffrn_measured_fraction_theta_max 0.932
_diffrn_measurement_device_type 'multiwire proportional'
_diffrn_radiation_type CuK\a
_diffrn_radiation_wavelength 1.54184
_diffrn_reflns_av_R_equivalents 0.0700
_diffrn_reflns_av_unetI/netI 0.0498
_diffrn_reflns_Laue_measured_fraction_full 0.971
_diffrn_reflns_Laue_measured_fraction_max 0.932
_diffrn_reflns_limit_h_max 8
_diffrn_reflns_limit_h_min -14
_diffrn_reflns_limit_k_max 10
_diffrn_reflns_limit_k_min -8
_diffrn_reflns_limit_l_max 19
_diffrn_reflns_limit_l_min -17
_diffrn_reflns_number 5658
_diffrn_reflns_point_group_measured_fraction_full 0.971
_diffrn_reflns_point_group_measured_fraction_max 0.932
_diffrn_reflns_theta_full 67.684
_diffrn_reflns_theta_max 77.222
_diffrn_reflns_theta_min 4.617
_exptl_absorpt_coefficient_mu 7.973
_exptl_crystal_density_diffrn 1.453
_exptl_crystal_description block
_exptl_crystal_F_000 736
_refine_diff_density_max 0.417
_refine_diff_density_min -0.375
_refine_diff_density_rms 0.102
_refine_ls_extinction_coef 0.0034(15)
_refine_ls_extinction_expression Fc^*^=kFc[1+0.001xFc^2^\l^3^/sin(2\q)]^-1/4^
_refine_ls_extinction_method SHELXL
_refine_ls_goodness_of_fit_ref 1.262
_refine_ls_hydrogen_treatment constr
_refine_ls_matrix_type full
_refine_ls_number_parameters 119
_refine_ls_number_reflns 1733
_refine_ls_number_restraints 68
_refine_ls_restrained_S_all 1.298
_refine_ls_R_factor_all 0.1167
_refine_ls_R_factor_gt 0.1016
_refine_ls_shift/su_max 0.000
_refine_ls_shift/su_mean 0.000
_refine_ls_structure_factor_coef Fsqd
_refine_ls_weighting_details
;
 w=1/[\s^2^(Fo^2^)+(0.2000P)^2^]
 where P=(Fo^2^+2Fc^2^)/3
;
_refine_ls_weighting_scheme calc
_refine_ls_wR_factor_gt 0.3280
_refine_ls_wR_factor_ref 0.3609
_reflns_Friedel_coverage 0.000
_reflns_number_gt 942
_reflns_number_total 1733
_reflns_threshold_expression 'I > 2\s(I)'
_cod_data_source_file c9cc03862k3.cif
_cod_data_source_block 1_373K
_cod_database_code 7123759
_shelxl_version_number 2013-2
_shelx_space_group_comment
;
The symmetry employed for this shelxl refinement is uniquely defined
by the following loop, which should always be used as a source of
symmetry information in preference to the above space-group names.
They are only intended as comments.
;
_olex2_refinement_description
;
1. Fixed Uiso
 At 1.5 times of:
  All C(H,H,H) groups, All O(H) groups
2. Restrained distances
 C1-C2 = C1-C3 = C2-C3
 2.45 with sigma of 0.02
 O1-C1 = O1-C2 = O1-C3
 2.35 with sigma of 0.02
 C4-C5 = C5-C6 = C6-C4
 2.45 with sigma of 0.02
 O2-C4 = O2-C5 = O2-C6
 2.35 with sigma of 0.02
 N1-C1 = N1-C2 = N1-C3 = N2-C4 = N2-C5 = N2-C6
 1.47 with sigma of 0.01
 O1-N1 = O2-N2
 1.42 with sigma of 0.01
3. Uiso/Uaniso restraints and constraints
O1 \\sim N1 \\sim C1 \\sim C2 \\sim C3 \\sim O2 \\sim N2 \\sim C4 \\sim C5
\\sim C6: within 2A with sigma of 0.04 and sigma for terminal atoms of 0.08
4. Others
 Fixed Sof: O1(0.5) H1(0.5) N1(0.5) C1(0.5) H1A(0.5) H1B(0.5) H1C(0.5) C2(0.5)
 H2A(0.5) H2B(0.5) H2C(0.5) C3(0.5) H3A(0.5) H3B(0.5) H3C(0.5) O2(0.5) H2(0.5)
 N2(0.5) C4(0.5) H4A(0.5) H4B(0.5) H4C(0.5) C5(0.5) H5A(0.5) H5B(0.5) H5C(0.5)
 C6(0.5) H6A(0.5) H6B(0.5) H6C(0.5)
5.a Riding coordinates:
 O1(H1), C1(H1A,H1B,H1C), C2(H2A,H2B,H2C), C3(H3A,H3B,H3C), O2(H2), C4(H4A,H4B,
 H4C), C5(H5A,H5B,H5C), C6(H6A,H6B,H6C)
;
_olex2_submission_special_instructions 'No special instructions were received'

loop_
_space_group_symop_operation_xyz
'x, y, z'
'-x+1/2, -y, z+1/2'
'x+1/2, -y+1/2, -z+1/2'
'-x, y+1/2, -z'
'-x, -y, -z'
'x-1/2, y, -z-1/2'
'-x-1/2, y-1/2, z-1/2'
'x, -y-1/2, z'

loop_
_atom_site_label
_atom_site_type_symbol
_atom_site_fract_x
_atom_site_fract_y
_atom_site_fract_z
_atom_site_U_iso_or_equiv
_atom_site_adp_type
_atom_site_occupancy
_atom_site_site_symmetry_order
_atom_site_calc_flag
_atom_site_refinement_flags_posn
_atom_site_refinement_flags_adp
_atom_site_refinement_flags_occupancy
_atom_site_disorder_assembly
_atom_site_disorder_group
Zn1 Zn 0.75314(8) 0.2500 0.59177(7) 0.1540(9) Uani 1 2 d S T P . .
Cl1 Cl 0.8171(3) 0.4559(4) 0.6591(2) 0.2662(18) Uani 1 1 d . . . . .
Cl2 Cl 0.8116(4) 0.2500 0.4536(2) 0.2455(19) Uani 1 2 d S T P . .
Cl3 Cl 0.5696(2) 0.2500 0.5992(3) 0.256(2) Uani 1 2 d S T P . .
O1 O 0.4902(16) 0.5901(17) 0.6352(14) 0.306(10) Uani 0.5 1 d D U . A -1
H1 H 0.5393 0.5065 0.6238 0.460 Uiso 0.5 1 d R . . A -1
N1 N 0.5212(9) 0.7362(18) 0.6687(5) 0.195(5) Uani 0.5 1 d D U . A -1
C1 C 0.5943(19) 0.696(4) 0.7411(11) 0.34(2) Uani 0.5 1 d D U . A -1
H1A H 0.6355 0.6036 0.7323 0.515 Uiso 0.5 1 d R . . A -1
H1B H 0.6438 0.7801 0.7505 0.515 Uiso 0.5 1 d R . . A -1
H1C H 0.5478 0.6842 0.7908 0.515 Uiso 0.5 1 d R . . A -1
C2 C 0.5849(19) 0.815(2) 0.5988(11) 0.259(13) Uani 0.5 1 d D U . A -1
H2A H 0.6362 0.7392 0.5790 0.388 Uiso 0.5 1 d R . . A -1
H2B H 0.5369 0.8430 0.5521 0.388 Uiso 0.5 1 d R . . A -1
H2C H 0.6239 0.9041 0.6184 0.388 Uiso 0.5 1 d R . . A -1
C3 C 0.4245(17) 0.823(3) 0.6938(15) 0.310(19) Uani 0.5 1 d D U . A -1
H3A H 0.4467 0.8954 0.7374 0.465 Uiso 0.5 1 d R . . A -1
H3B H 0.4013 0.8780 0.6430 0.465 Uiso 0.5 1 d R . . A -1
H3C H 0.3650 0.7623 0.7152 0.465 Uiso 0.5 1 d R . . A -1
O2 O 0.679(3) 0.097(3) 0.8581(19) 0.49(3) Uani 0.5 1 d D U . B -1
H2 H 0.6668 0.0014 0.8870 0.736 Uiso 0.5 1 d R . . B -1
N2 N 0.6611(8) 0.235(2) 0.9058(6) 0.200(6) Uani 0.5 1 d D U . B -1
C4 C 0.7678(11) 0.302(4) 0.9289(19) 0.30(2) Uani 0.5 1 d D U . B -1
H4A H 0.7857 0.2786 0.9879 0.450 Uiso 0.5 1 d R . . B -1
H4B H 0.7672 0.4111 0.9209 0.450 Uiso 0.5 1 d R . . B -1
H4C H 0.8215 0.2568 0.8912 0.450 Uiso 0.5 1 d R . . B -1
C5 C 0.5900(19) 0.195(2) 0.9787(12) 0.258(11) Uani 0.5 1 d D U . B -1
H5A H 0.5247 0.2568 0.9793 0.388 Uiso 0.5 1 d R . . B -1
H5B H 0.6299 0.2110 1.0315 0.388 Uiso 0.5 1 d R . . B -1
H5C H 0.5704 0.0889 0.9737 0.388 Uiso 0.5 1 d R . . B -1
C6 C 0.6087(19) 0.340(3) 0.8424(14) 0.298(15) Uani 0.5 1 d D U . B -1
H6A H 0.6468 0.3533 0.7886 0.447 Uiso 0.5 1 d R . . B -1
H6B H 0.6035 0.4362 0.8719 0.447 Uiso 0.5 1 d R . . B -1
H6C H 0.5365 0.3007 0.8313 0.447 Uiso 0.5 1 d R . . B -1

loop_
_atom_site_aniso_label
_atom_site_aniso_U_11
_atom_site_aniso_U_22
_atom_site_aniso_U_33
_atom_site_aniso_U_23
_atom_site_aniso_U_13
_atom_site_aniso_U_12
Zn1 0.1312(11) 0.2083(16) 0.1224(11) 0.000 -0.0032(4) 0.000
Cl1 0.263(4) 0.284(3) 0.252(4) -0.077(2) -0.018(2) -0.056(2)
Cl2 0.243(4) 0.362(5) 0.1319(19) 0.000 0.035(2) 0.000
Cl3 0.136(2) 0.401(6) 0.231(4) 0.000 -0.0131(18) 0.000
O1 0.30(2) 0.219(10) 0.40(3) -0.092(15) 0.00(2) -0.006(12)
N1 0.177(7) 0.272(12) 0.136(6) 0.061(13) -0.024(6) -0.062(14)
C1 0.28(2) 0.52(6) 0.22(2) 0.04(3) -0.071(19) -0.09(3)
C2 0.251(19) 0.31(3) 0.211(19) 0.023(13) 0.071(17) -0.019(17)
C3 0.31(3) 0.43(5) 0.193(18) 0.02(2) 0.04(2) 0.04(3)
O2 0.46(6) 0.49(4) 0.52(6) -0.13(4) -0.03(5) 0.11(5)
N2 0.175(8) 0.262(14) 0.163(8) 0.049(14) 0.020(6) 0.067(14)
C4 0.116(8) 0.33(5) 0.46(4) 0.09(3) -0.040(13) 0.002(12)
C5 0.31(3) 0.25(2) 0.209(16) 0.059(12) 0.074(18) 0.001(13)
C6 0.27(2) 0.37(3) 0.25(2) 0.115(19) -0.11(2) 0.033(19)

loop_
_atom_type_symbol
_atom_type_description
_atom_type_scat_dispersion_real
_atom_type_scat_dispersion_imag
_atom_type_scat_source
C C 0.0181 0.0091 'International Tables Vol C Tables 4.2.6.8 and 6.1.1.4'
H H 0.0000 0.0000 'International Tables Vol C Tables 4.2.6.8 and 6.1.1.4'
Cl Cl 0.3639 0.7018 'International Tables Vol C Tables 4.2.6.8 and 6.1.1.4'
N N 0.0311 0.0180 'International Tables Vol C Tables 4.2.6.8 and 6.1.1.4'
O O 0.0492 0.0322 'International Tables Vol C Tables 4.2.6.8 and 6.1.1.4'
Zn Zn -1.5491 0.6778 'International Tables Vol C Tables 4.2.6.8 and 6.1.1.4'

loop_
_geom_angle_atom_site_label_1
_geom_angle_atom_site_label_2
_geom_angle_atom_site_label_3
_geom_angle
_geom_angle_site_symmetry_1
Cl1 Zn1 Cl1 108.1(2) 8_565
Cl1 Zn1 Cl2 109.47(12) 8_565
Cl1 Zn1 Cl2 109.47(12) .
Cl1 Zn1 Cl3 109.13(12) 8_565
Cl1 Zn1 Cl3 109.13(12) .
Cl3 Zn1 Cl2 111.45(17) .
N1 O1 H1 125.4 .
O1 N1 C1 103.0(12) .
O1 N1 C2 106.6(12) .
O1 N1 C3 110.4(12) .
C1 N1 C2 110.0(12) .
C3 N1 C1 114.4(12) .
C3 N1 C2 111.9(12) .
N1 C1 H1A 114.1 .
N1 C1 H1B 108.3 .
N1 C1 H1C 105.9 .
H1A C1 H1B 109.4 .
H1A C1 H1C 109.5 .
H1B C1 H1C 109.5 .
N1 C2 H2A 104.6 .
N1 C2 H2B 110.0 .
N1 C2 H2C 113.6 .
H2A C2 H2B 109.5 .
H2A C2 H2C 109.5 .
H2B C2 H2C 109.5 .
N1 C3 H3A 107.4 .
N1 C3 H3B 106.3 .
N1 C3 H3C 114.6 .
H3A C3 H3B 109.5 .
H3A C3 H3C 109.5 .
H3B C3 H3C 109.5 .
N2 O2 H2 117.8 .
O2 N2 C4 108.8(12) .
O2 N2 C5 106.9(13) .
O2 N2 C6 104.0(12) .
C4 N2 C6 107.4(12) .
C5 N2 C4 115.6(12) .
C5 N2 C6 113.5(12) .
N2 C4 H4A 110.4 .
N2 C4 H4B 110.8 .
N2 C4 H4C 107.2 .
H4A C4 H4B 109.5 .
H4A C4 H4C 109.5 .
H4B C4 H4C 109.5 .
N2 C5 H5A 111.6 .
N2 C5 H5B 108.6 .
N2 C5 H5C 108.3 .
H5A C5 H5B 109.4 .
H5A C5 H5C 109.5 .
H5B C5 H5C 109.5 .
N2 C6 H6A 116.2 .
N2 C6 H6B 104.7 .
N2 C6 H6C 107.3 .
H6A C6 H6B 109.5 .
H6A C6 H6C 109.4 .
H6B C6 H6C 109.5 .

loop_
_geom_bond_atom_site_label_1
_geom_bond_atom_site_label_2
_geom_bond_distance
_geom_bond_site_symmetry_2
Zn1 Cl1 2.216(2) 8_565
Zn1 Cl1 2.216(2) .
Zn1 Cl2 2.251(3) .
Zn1 Cl3 2.243(3) .
O1 H1 0.9598 .
O1 N1 1.426(9) .
N1 C1 1.474(9) .
N1 C2 1.497(9) .
N1 C3 1.456(9) .
C1 H1A 0.9598 .
C1 H1B 0.9601 .
C1 H1C 0.9600 .
C2 H2A 0.9600 .
C2 H2B 0.9600 .
C2 H2C 0.9600 .
C3 H3A 0.9600 .
C3 H3B 0.9603 .
C3 H3C 0.9599 .
O2 H2 0.9602 .
O2 N2 1.426(9) .
N2 C4 1.470(9) .
N2 C5 1.463(9) .
N2 C6 1.482(9) .
C4 H4A 0.9600 .
C4 H4B 0.9599 .
C4 H4C 0.9604 .
C5 H5A 0.9600 .
C5 H5B 0.9598 .
C5 H5C 0.9600 .
C6 H6A 0.9602 .
C6 H6B 0.9600 .
C6 H6C 0.9600 .
